data_4507039
loop_
_publ_author_name
'Stilinovi\'c, Vladimir'
'Kaitner, Branko'

_publ_section_title
;
 Salts and Co-Crystals of Gentisic Acid with Pyridine Derivatives: The
 Effect of Proton Transfer on the Crystal Packing (and Vice Versa)
;
_journal_issue 11
_journal_name_full 'Crystal Growth &amp; Design'
_journal_page_first 5763
_journal_paper_doi 10.1021/cg301267h
_journal_volume 12
_journal_year 2012
_chemical_absolute_configuration unk
_chemical_formula_moiety 'C7 H5 O4, C6 H8 N'
_chemical_formula_sum 'C13 H13 N O4'
_chemical_formula_weight 247.24
_chemical_name_systematic
;
3-methylpyridinium 2,5-dihydroxybenzoate
;
_space_group_IT_number 19
_symmetry_cell_setting orthorhombic
_symmetry_space_group_name_Hall 'P 2ac 2ab'
_symmetry_space_group_name_H-M 'P 21 21 21'
_atom_sites_solution_hydrogens geom
_atom_sites_solution_primary direct
_atom_sites_solution_secondary difmap
_audit_creation_date 2012-07-10T12:18:23-00:00
_audit_creation_method 'WinGX routine CIF_UPDATE'
_cell_angle_alpha 90
_cell_angle_beta 90
_cell_angle_gamma 90
_cell_formula_units_Z 4
_cell_length_a 7.1776(5)
_cell_length_b 12.0045(8)
_cell_length_c 14.1926(7)
_cell_measurement_reflns_used 98
_cell_measurement_temperature 295(2)
_cell_measurement_theta_max 52.0
_cell_measurement_theta_min 4.6
_cell_volume 1222.88(13)
_computing_structure_refinement 'SHELXL-97 (Sheldrick, 1997)'
_computing_structure_solution 'SHELXS-97 (Sheldrick, 1990)'
_diffrn_ambient_temperature 295(2)
_diffrn_measured_fraction_theta_full 0.988
_diffrn_measured_fraction_theta_max 0.988
_diffrn_measurement_device_type
;
Oxford Diffraction Xcalibur CCD
diffractometer
;
_diffrn_measurement_method '\w scan'
_diffrn_radiation_monochromator graphite
_diffrn_radiation_source 'fine-focus sealed tube'
_diffrn_radiation_type MoK\a
_diffrn_radiation_wavelength 0.71073
_diffrn_reflns_av_R_equivalents 0.0195
_diffrn_reflns_av_unetI/netI 0.0301
_diffrn_reflns_limit_h_max 8
_diffrn_reflns_limit_h_min -9
_diffrn_reflns_limit_k_max 15
_diffrn_reflns_limit_k_min -12
_diffrn_reflns_limit_l_max 18
_diffrn_reflns_limit_l_min -18
_diffrn_reflns_number 6062
_diffrn_reflns_theta_full 27
_diffrn_reflns_theta_max 27
_diffrn_reflns_theta_min 4.38
_diffrn_standards_number 27
_exptl_absorpt_coefficient_mu 0.1
_exptl_absorpt_correction_type none
_exptl_crystal_colour yellow
_exptl_crystal_density_diffrn 1.343
_exptl_crystal_density_method 'not measured'
_exptl_crystal_description block
_exptl_crystal_F_000 520
_exptl_crystal_size_max 0.32
_exptl_crystal_size_mid 0.24
_exptl_crystal_size_min 0.13
_refine_diff_density_max 0.137
_refine_diff_density_min -0.157
_refine_diff_density_rms 0.03
_refine_ls_extinction_method none
_refine_ls_goodness_of_fit_ref 0.928
_refine_ls_hydrogen_treatment mixed
_refine_ls_matrix_type full
_refine_ls_number_parameters 176
_refine_ls_number_reflns 2615
_refine_ls_number_restraints 0
_refine_ls_restrained_S_all 0.928
_refine_ls_R_factor_all 0.0476
_refine_ls_R_factor_gt 0.0353
_refine_ls_shift/su_max 0
_refine_ls_shift/su_mean 0
_refine_ls_structure_factor_coef Fsqd
_refine_ls_weighting_details 'calc w=1/[\s^2^(Fo^2^)+(0.0535P)^2^+0.0000P] where P=(Fo^2^+2Fc^2^)/3'
_refine_ls_weighting_scheme calc
_refine_ls_wR_factor_gt 0.0823
_refine_ls_wR_factor_ref 0.0851
_reflns_number_gt 1986
_reflns_number_total 2615
_reflns_threshold_expression >2sigma(I)
_cod_data_source_file cg301267h_si_002.cif
_cod_data_source_block 3H_gent
_cod_database_code 4507039

loop_
_symmetry_equiv_pos_as_xyz
'x, y, z'
'-x+1/2, -y, z+1/2'
'-x, y+1/2, -z+1/2'
'x+1/2, -y+1/2, -z'

loop_
_atom_site_label
_atom_site_type_symbol
_atom_site_fract_x
_atom_site_fract_y
_atom_site_fract_z
_atom_site_U_iso_or_equiv
_atom_site_adp_type
_atom_site_occupancy
_atom_site_symmetry_multiplicity
_atom_site_calc_flag
_atom_site_refinement_flags
H1N H 0.528(3) 0.4592(18) 1.0400(16) 0.089(6) Uiso 1 1 d .
H2O H -0.066(3) 0.8279(17) 0.9010(15) 0.069(6) Uiso 1 1 d .
H1O H 0.171(3) 0.351(2) 0.811(2) 0.110(8) Uiso 1 1 d .
C1 C 0.0841(2) 0.53475(12) 0.81769(9) 0.0357(3) Uani 1 1 d .
O2 O 0.14552(19) 0.39506(10) 0.70462(8) 0.0618(4) Uani 1 1 d .
O3 O 0.16932(19) 0.35384(10) 0.87911(9) 0.0582(3) Uani 1 1 d .
O1 O 0.05043(19) 0.56072(10) 0.65377(7) 0.0581(3) Uani 1 1 d .
C6 C 0.0345(2) 0.64436(12) 0.83690(9) 0.0402(3) Uani 1 1 d .
H6 H 0.0145 0.6933 0.7871 0.048 Uiso 1 1 calc R
C2 C 0.1169(2) 0.46157(13) 0.89232(10) 0.0424(4) Uani 1 1 d .
C3 C 0.0952(3) 0.50005(15) 0.98383(10) 0.0528(4) Uani 1 1 d .
H3 H 0.1148 0.4518 1.0341 0.063 Uiso 1 1 calc R
C7 C 0.0946(2) 0.49524(13) 0.71784(10) 0.0424(4) Uani 1 1 d .
C5 C 0.0142(2) 0.68219(14) 0.92823(10) 0.0476(4) Uani 1 1 d .
C4 C 0.0453(3) 0.60837(15) 1.00105(10) 0.0551(5) Uani 1 1 d .
H4 H 0.0321 0.6325 1.063 0.066 Uiso 1 1 calc R
O4 O -0.0345(2) 0.78852(11) 0.94976(9) 0.0736(4) Uani 1 1 d .
N1 N 0.5686(2) 0.44000(12) 0.97717(10) 0.0497(4) Uani 1 1 d .
C8 C 0.5537(2) 0.51686(14) 0.90997(10) 0.0471(4) Uani 1 1 d .
H8 H 0.5074 0.5871 0.9248 0.057 Uiso 1 1 calc R
C9 C 0.6060(2) 0.49341(14) 0.81859(11) 0.0470(4) Uani 1 1 d .
C12 C 0.6380(2) 0.33852(15) 0.96095(13) 0.0561(5) Uani 1 1 d .
H12 H 0.647 0.2868 1.0096 0.067 Uiso 1 1 calc R
C10 C 0.6761(2) 0.38879(17) 0.80129(12) 0.0541(4) Uani 1 1 d .
H10 H 0.7112 0.3699 0.7403 0.065 Uiso 1 1 calc R
C11 C 0.6955(3) 0.31158(16) 0.87201(13) 0.0590(5) Uani 1 1 d .
H11 H 0.747 0.242 0.8596 0.071 Uiso 1 1 calc R
C13 C 0.5850(3) 0.5804(2) 0.74354(12) 0.0703(6) Uani 1 1 d .
H13A H 0.4966 0.5553 0.6974 0.105 Uiso 1 1 calc R
H13B H 0.7032 0.593 0.7138 0.105 Uiso 1 1 calc R
H13C H 0.5416 0.6485 0.7714 0.105 Uiso 1 1 calc R

loop_
_atom_site_aniso_label
_atom_site_aniso_U_11
_atom_site_aniso_U_22
_atom_site_aniso_U_33
_atom_site_aniso_U_23
_atom_site_aniso_U_13
_atom_site_aniso_U_12
C1 0.0397(7) 0.0347(8) 0.0328(6) -0.0009(6) -0.0001(6) -0.0051(6)
O2 0.0992(10) 0.0381(7) 0.0482(6) -0.0084(5) 0.0052(6) 0.0042(6)
O3 0.0843(9) 0.0359(7) 0.0543(7) 0.0077(6) -0.0027(7) 0.0064(6)
O1 0.0930(9) 0.0490(7) 0.0324(5) -0.0010(5) -0.0007(6) 0.0056(7)
C6 0.0518(8) 0.0353(8) 0.0337(7) 0.0033(6) -0.0022(7) -0.0012(7)
C2 0.0474(8) 0.0366(9) 0.0433(8) 0.0032(7) -0.0024(7) -0.0005(8)
C3 0.0704(11) 0.0524(11) 0.0355(7) 0.0088(8) -0.0045(7) 0.0033(10)
C7 0.0527(9) 0.0365(9) 0.0378(7) -0.0029(7) 0.0034(7) -0.0047(8)
C5 0.0632(10) 0.0396(9) 0.0401(8) -0.0054(7) -0.0020(8) -0.0008(8)
C4 0.0760(12) 0.0582(12) 0.0312(7) -0.0038(7) -0.0053(8) 0.0043(10)
O4 0.1270(13) 0.0474(8) 0.0464(7) -0.0119(6) -0.0068(8) 0.0221(8)
N1 0.0616(9) 0.0532(9) 0.0345(6) -0.0010(6) 0.0010(6) -0.0030(7)
C8 0.0549(10) 0.0438(9) 0.0426(7) -0.0036(7) -0.0018(7) -0.0024(8)
C9 0.0425(8) 0.0556(10) 0.0429(7) 0.0027(8) -0.0019(7) -0.0060(8)
C12 0.0643(11) 0.0483(11) 0.0558(10) 0.0112(8) -0.0060(9) -0.0062(9)
C10 0.0527(9) 0.0642(12) 0.0453(8) -0.0115(9) 0.0078(8) -0.0057(9)
C11 0.0618(10) 0.0436(10) 0.0714(12) -0.0068(9) 0.0059(9) 0.0017(9)
C13 0.0653(11) 0.0904(16) 0.0552(10) 0.0234(10) -0.0020(9) -0.0010(11)

loop_
_atom_type_symbol
_atom_type_description
_atom_type_scat_dispersion_real
_atom_type_scat_dispersion_imag
_atom_type_scat_source
C C 0.0033 0.0016 'International Tables Vol C Tables 4.2.6.8 and 6.1.1.4'
H H 0 0 'International Tables Vol C Tables 4.2.6.8 and 6.1.1.4'
N N 0.0061 0.0033 'International Tables Vol C Tables 4.2.6.8 and 6.1.1.4'
O O 0.0106 0.006 'International Tables Vol C Tables 4.2.6.8 and 6.1.1.4'

loop_
_geom_angle_atom_site_label_1
_geom_angle_atom_site_label_2
_geom_angle_atom_site_label_3
_geom_angle
C6 C1 C2 119.34(13)
C6 C1 C7 119.91(12)
C2 C1 C7 120.70(13)
C2 O3 H1O 99.9(15)
C5 C6 C1 121.48(14)
C5 C6 H6 119.3
C1 C6 H6 119.3
O3 C2 C3 118.47(14)
O3 C2 C1 122.72(14)
C3 C2 C1 118.81(14)
C4 C3 C2 120.80(15)
C4 C3 H3 119.6
C2 C3 H3 119.6
O1 C7 O2 124.31(13)
O1 C7 C1 118.65(13)
O2 C7 C1 117.02(13)
O4 C5 C4 118.47(13)
O4 C5 C6 123.18(14)
C4 C5 C6 118.35(15)
C3 C4 C5 121.20(13)
C3 C4 H4 119.4
C5 C4 H4 119.4
C5 O4 H2O 113.6(14)
C8 N1 C12 122.59(15)
C8 N1 H1N 118.2(13)
C12 N1 H1N 119.2(13)
N1 C8 C9 120.67(15)
N1 C8 H8 119.7
C9 C8 H8 119.7
C10 C9 C8 117.00(15)
C10 C9 C13 123.09(15)
C8 C9 C13 119.91(16)
N1 C12 C11 119.17(17)
N1 C12 H12 120.4
C11 C12 H12 120.4
C11 C10 C9 121.54(15)
C11 C10 H10 119.2
C9 C10 H10 119.2
C12 C11 C10 118.99(17)
C12 C11 H11 120.5
C10 C11 H11 120.5
C9 C13 H13A 109.5
C9 C13 H13B 109.5
H13A C13 H13B 109.5
C9 C13 H13C 109.5
H13A C13 H13C 109.5
H13B C13 H13C 109.5

loop_
_geom_bond_atom_site_label_1
_geom_bond_atom_site_label_2
_geom_bond_distance
C1 C6 1.390(2)
C1 C2 1.396(2)
C1 C7 1.496(2)
O2 C7 1.2709(19)
O3 C2 1.3598(19)
O3 H1O 0.96(3)
O1 C7 1.2431(18)
C6 C5 1.3810(19)
C6 H6 0.93
C2 C3 1.387(2)
C3 C4 1.371(2)
C3 H3 0.93
C5 O4 1.3584(19)
C5 C4 1.380(2)
C4 H4 0.93
O4 H2O 0.87(2)
N1 C8 1.331(2)
N1 C12 1.336(2)
N1 H1N 0.97(2)
C8 C9 1.379(2)
C8 H8 0.93
C9 C10 1.375(3)
C9 C13 1.499(2)
C12 C11 1.367(3)
C12 H12 0.93
C10 C11 1.373(3)
C10 H10 0.93
C11 H11 0.93
C13 H13A 0.96
C13 H13B 0.96
C13 H13C 0.96
